data_7156824
loop_
_publ_author_name
'Liu, Youran'
'Chen, Fei'
'He, Yan-Mei'
'Li, Chenghao'
'Fan, Qing-Hua'

_publ_section_title
;
 Enantioselective synthesis of tunable chiral pyridine-aminophosphine
 ligands and their applications in asymmetric hydrogenation.
;
_journal_issue 20
_journal_name_full 'Organic &amp; biomolecular chemistry'
_journal_page_first 5099
_journal_page_last 5105
_journal_paper_doi 10.1039/c9ob00770a
_journal_volume 17
_journal_year 2019
_chemical_absolute_configuration ad
_chemical_formula_moiety 'C24 H23 N O2'
_chemical_formula_sum 'C24 H23 N O2'
_chemical_formula_weight 357.43
_space_group_crystal_system monoclinic
_space_group_IT_number 4
_space_group_name_Hall 'P 2yb'
_space_group_name_H-M_alt 'P 1 21 1'
_symmetry_space_group_name_Hall 'P 2yb'
_symmetry_space_group_name_H-M 'P 1 21 1'
_atom_sites_solution_hydrogens geom
_atom_sites_solution_primary dual
_audit_creation_date 2018-12-13
_audit_creation_method
;
Olex2 1.2
(compiled 2018.05.29 svn.r3508 for OlexSys, GUI svn.r5506)
;
_audit_update_record
;
2019-03-22 deposited with the CCDC.    2019-04-30 downloaded from the CCDC.
;
_cell_angle_alpha 90
_cell_angle_beta 92.2391(5)
_cell_angle_gamma 90
_cell_formula_units_Z 4
_cell_length_a 9.18906(5)
_cell_length_b 17.89980(10)
_cell_length_c 11.33563(6)
_cell_measurement_reflns_used 31353
_cell_measurement_temperature 170.00(10)
_cell_measurement_theta_max 74.7980
_cell_measurement_theta_min 3.9140
_cell_volume 1863.087(18)
_computing_cell_refinement 'CrysAlisPro 1.171.40.14e (Rigaku OD, 2018)'
_computing_data_collection 'CrysAlisPro 1.171.40.14e (Rigaku OD, 2018)'
_computing_data_reduction 'CrysAlisPro 1.171.40.14e (Rigaku OD, 2018)'
_computing_molecular_graphics 'Olex2 (Dolomanov et al., 2009)'
_computing_publication_material 'Olex2 (Dolomanov et al., 2009)'
_computing_structure_refinement 'ShelXL (Sheldrick, 2015)'
_computing_structure_solution 'ShelXT (Sheldrick, 2015)'
_diffrn_ambient_environment N~2~
_diffrn_ambient_temperature 170.00(10)
_diffrn_detector 'CCD plate'
_diffrn_detector_type HyPix
_diffrn_measured_fraction_theta_full 0.999
_diffrn_measured_fraction_theta_max 0.977
_diffrn_measurement_details
;
List of Runs (angles in degrees, time in seconds):

  # Type    Start    End  Width  t~exp~   \w     \q     \k     \f   Frames
#--------------------------------------------------------------------------
  1  \w    -92.00  -6.00   0.50    0.10    --  -47.20 119.00-154.00  172
  2  \w   -115.00 -27.00   0.50    0.10    --  -47.20 158.00  -0.00  176
  3  \w   -120.00 -48.00   0.50    0.10    --  -47.20-158.00 -34.00  144
  4  \w     33.00 115.00   0.50    0.10    --   47.20-158.00 -34.00  164
  5  \w     12.00  92.00   0.50    0.10    --   47.20-119.00 119.00  160
  6  \w     55.00 120.00   0.50    0.10    --   47.20 158.00  -0.00  130
  7  \w   -165.00 -48.00   0.50    0.40    --  -99.00-158.00 -34.00  234
  8  \w   -112.00 -26.00   0.50    0.40    --  -99.00 119.00-154.00  172
  9  \w   -168.00 -75.00   0.50    0.40    --  -99.00-119.00 119.00  186
 10  \w     33.00 139.00   0.50    0.40    --  103.25-158.00 -34.00  212
 11  \w     31.00 113.00   0.50    0.40    --  103.25-119.00 119.00  164
 12  \w     81.00 169.00   0.50    0.40    --  103.25 119.00-154.00  176
 13  \w   -120.00 -71.00   0.50    0.10    --  -47.20-125.00-180.00   98
 14  \w    -60.00  26.00   0.50    0.10    --  -47.20  38.00  30.00  172
 15  \w   -120.00 -24.00   0.50    0.10    --  -47.20 -77.00  60.00  192
 16  \w     32.00 120.00   0.50    0.10    --   47.20  57.00   0.00  176
 17  \w   -115.00 -26.00   0.50    0.40    --  -99.00  61.00  60.00  178
 18  \w   -112.00 -27.00   0.50    0.40    --  -99.00  45.00  60.00  170
 19  \w   -168.00 -86.00   0.50    0.40    --  -99.00 -45.00-150.00  164
 20  \w   -117.00 -26.00   0.50    0.40    --  -99.00 125.00 -90.00  182
 21  \w   -139.00 -27.00   0.50    0.40    --  -99.00 158.00  -0.00  224
 22  \w   -168.00 -85.00   0.50    0.40    --  -99.00 -15.00-180.00  166
 23  \w   -168.00 -86.00   0.50    0.40    --  -99.00 -45.00  30.00  164
 24  \w     90.00 169.00   0.50    0.40    --  103.25  15.00 -30.00  158
 25  \w     31.00 120.00   0.50    0.40    --  103.25 -61.00  90.00  178
 26  \w     43.00 126.00   0.50    0.40    --  103.25 -77.00 -60.00  166
 27  \w     32.00 109.00   0.50    0.40    --  103.25 -94.00-120.00  154
 28  \w     34.00 117.00   0.50    0.40    --  103.25-125.00-120.00  166
 29  \w     32.00 109.00   0.50    0.40    --  103.25 -45.00  90.00  154
 30  \w     91.00 169.00   0.50    0.40    --  103.25  45.00 -60.00  156
;
_diffrn_measurement_device 'four-circle diffractometer'
_diffrn_measurement_device_type 'XtaLAB Synergy R, HyPix'
_diffrn_measurement_method '\w scans'
_diffrn_orient_matrix_type 'CrysAlisPro convention (1999,Acta A55,543-557)'
_diffrn_orient_matrix_UB_11 0.0040684000
_diffrn_orient_matrix_UB_12 -0.0812673000
_diffrn_orient_matrix_UB_13 0.0447814000
_diffrn_orient_matrix_UB_21 -0.0564899000
_diffrn_orient_matrix_UB_22 0.0259591000
_diffrn_orient_matrix_UB_23 0.1194138000
_diffrn_orient_matrix_UB_31 -0.1578660000
_diffrn_orient_matrix_UB_32 -0.0114072000
_diffrn_orient_matrix_UB_33 -0.0473915000
_diffrn_radiation_monochromator mirror
_diffrn_radiation_probe x-ray
_diffrn_radiation_type CuK\a
_diffrn_radiation_wavelength 1.54184
_diffrn_reflns_av_R_equivalents 0.0243
_diffrn_reflns_av_unetI/netI 0.0139
_diffrn_reflns_Laue_measured_fraction_full 0.999
_diffrn_reflns_Laue_measured_fraction_max 0.977
_diffrn_reflns_limit_h_max 9
_diffrn_reflns_limit_h_min -11
_diffrn_reflns_limit_k_max 22
_diffrn_reflns_limit_k_min -22
_diffrn_reflns_limit_l_max 14
_diffrn_reflns_limit_l_min -14
_diffrn_reflns_number 35116
_diffrn_reflns_point_group_measured_fraction_full 0.995
_diffrn_reflns_point_group_measured_fraction_max 0.956
_diffrn_reflns_theta_full 67.684
_diffrn_reflns_theta_max 75.349
_diffrn_reflns_theta_min 3.903
_diffrn_source 'Rotating-anode X-ray tube'
_diffrn_source_type 'PhotonJet R (Cu) X-ray Source'
_exptl_absorpt_coefficient_mu 0.634
_exptl_absorpt_correction_T_max 1.00000
_exptl_absorpt_correction_T_min 0.93720
_exptl_absorpt_correction_type multi-scan
_exptl_absorpt_process_details
;
CrysAlisPro 1.171.40.14e (Rigaku Oxford Diffraction, 2018)
Empirical absorption correction using spherical harmonics,
 implemented in SCALE3 ABSPACK scaling algorithm.
;
_exptl_crystal_colour colourless
_exptl_crystal_colour_primary colourless
_exptl_crystal_density_diffrn 1.274
_exptl_crystal_description block
_exptl_crystal_F_000 760
_exptl_crystal_size_max 0.285
_exptl_crystal_size_mid 0.243
_exptl_crystal_size_min 0.221
_refine_diff_density_max 0.389
_refine_diff_density_min -0.226
_refine_diff_density_rms 0.038
_refine_ls_abs_structure_details
;
 Flack x determined using 3356 quotients [(I+)-(I-)]/[(I+)+(I-)]
 (Parsons, Flack and Wagner, Acta Cryst. B69 (2013) 249-259).
;
_refine_ls_abs_structure_Flack 0.02(6)
_refine_ls_extinction_method none
_refine_ls_goodness_of_fit_ref 1.034
_refine_ls_hydrogen_treatment constr
_refine_ls_matrix_type full
_refine_ls_number_parameters 491
_refine_ls_number_reflns 7394
_refine_ls_number_restraints 1
_refine_ls_restrained_S_all 1.034
_refine_ls_R_factor_all 0.0364
_refine_ls_R_factor_gt 0.0355
_refine_ls_shift/su_max 0.000
_refine_ls_shift/su_mean 0.000
_refine_ls_structure_factor_coef Fsqd
_refine_ls_weighting_details 'w=1/[\s^2^(Fo^2^)+(0.0557P)^2^+0.4195P] where P=(Fo^2^+2Fc^2^)/3'
_refine_ls_weighting_scheme calc
_refine_ls_wR_factor_gt 0.0931
_refine_ls_wR_factor_ref 0.0946
_reflns_Friedel_coverage 0.895
_reflns_Friedel_fraction_full 0.990
_reflns_Friedel_fraction_max 0.934
_reflns_number_gt 7274
_reflns_number_total 7394
_reflns_threshold_expression 'I > 2\s(I)'
_cod_data_source_file c9ob00770a2.cif
_cod_data_source_block tx194
_cod_depositor_comments 'Adding full bibliography for 7156822--7156826.cif.'
_cod_original_cell_volume 1863.087(17)
_cod_database_code 7156824
_shelx_shelxl_version_number 2017/1
_chemical_oxdiff_formula CHON
_shelx_space_group_comment
;
The symmetry employed for this shelxl refinement is uniquely defined
by the following loop, which should always be used as a source of
symmetry information in preference to the above space-group names.
They are only intended as comments.
;
_reflns_odcompleteness_completeness 99.88
_reflns_odcompleteness_iscentric 1
_reflns_odcompleteness_theta 66.97
_olex2_refinement_description
;
1. Fixed Uiso
 At 1.2 times of:
  All C(H) groups, All C(H,H) groups, All N(H) groups
 At 1.5 times of:
  All C(H,H,H) groups
2.a Ternary CH refined with riding coordinates:
 C10(H10), C10A(H10A)
2.b Secondary CH2 refined with riding coordinates:
 C9(H9A,H9B), C9A(H9AA,H9AB)
2.c Aromatic/amide H refined with riding coordinates:
 N1(H1), C2(H2), C3(H3), C4(H4), C5(H5), C7(H7), C12(H12), C13(H13), C15(H15),
 C16(H16), C19(H19), C20(H20), C22(H22), C23(H23), N1A(H1A), C2A(H2A), C3A(H3A),
  C4A(H4A), C5A(H5A), C7A(H7A), C12A(H12A), C13A(H13A), C15A(H15A), C16A(H16A),
 C19A(H19A), C20A(H20A), C22A(H22A), C23A(H23A)
2.d Idealised Me refined as rotating group:
 C17(H17A,H17B,H17C), C24(H24A,H24B,H24C), C17A(H17D,H17E,H17F), C24A(H24D,
 H24E,H24F)
;
_olex2_submission_special_instructions 'No special instructions were received'
_oxdiff_exptl_absorpt_empirical_details
;
Empirical correction (ABSPACK) includes:
- Absorption correction using spherical harmonics
- Frame scaling
;
_oxdiff_exptl_absorpt_empirical_full_max 2.032
_oxdiff_exptl_absorpt_empirical_full_min 0.504

loop_
_space_group_symop_operation_xyz
'x, y, z'
'-x, y+1/2, -z'

loop_
_atom_site_label
_atom_site_type_symbol
_atom_site_fract_x
_atom_site_fract_y
_atom_site_fract_z
_atom_site_U_iso_or_equiv
_atom_site_adp_type
_atom_site_occupancy
_atom_site_site_symmetry_order
_atom_site_calc_flag
_atom_site_refinement_flags_posn
O1 O 1.25309(18) 0.06024(9) 0.58981(15) 0.0349(4) Uani 1 1 d .
O2 O 0.9973(2) 0.55931(10) 0.00293(16) 0.0354(4) Uani 1 1 d .
N1 N 0.5939(2) 0.29577(11) 0.15674(17) 0.0313(4) Uani 1 1 d .
H1 H 0.581115 0.316753 0.088876 0.038 Uiso 1 1 calc R
C1 C 0.4861(2) 0.24743(12) 0.19235(18) 0.0263(4) Uani 1 1 d .
C2 C 0.3463(2) 0.25878(14) 0.1405(2) 0.0302(5) Uani 1 1 d .
H2 H 0.331582 0.298664 0.088843 0.036 Uiso 1 1 calc R
C3 C 0.2301(2) 0.21295(16) 0.1635(2) 0.0356(5) Uani 1 1 d .
H3 H 0.139254 0.221690 0.127057 0.043 Uiso 1 1 calc R
C4 C 0.2497(2) 0.15359(15) 0.2417(2) 0.0356(5) Uani 1 1 d .
H4 H 0.172264 0.122466 0.258739 0.043 Uiso 1 1 calc R
C5 C 0.3858(2) 0.14172(14) 0.2933(2) 0.0313(5) Uani 1 1 d .
H5 H 0.397896 0.102030 0.345673 0.038 Uiso 1 1 calc R
C6 C 0.5079(2) 0.18660(12) 0.27082(18) 0.0243(4) Uani 1 1 d .
C7 C 0.6437(2) 0.16434(12) 0.33417(19) 0.0264(4) Uani 1 1 d .
H7 H 0.632387 0.125730 0.387933 0.032 Uiso 1 1 calc R
C8 C 0.7800(2) 0.18922(13) 0.3289(2) 0.0296(5) Uani 1 1 d .
C9 C 0.8270(3) 0.24812(14) 0.2424(2) 0.0383(5) Uani 1 1 d .
H9A H 0.921657 0.266866 0.269252 0.046 Uiso 1 1 calc R
H9B H 0.838978 0.224309 0.166554 0.046 Uiso 1 1 calc R
C10 C 0.7260(2) 0.31379(12) 0.2244(2) 0.0312(5) Uani 1 1 d .
H10 H 0.698897 0.331917 0.302073 0.037 Uiso 1 1 calc R
C11 C 0.8991(2) 0.15586(12) 0.40505(19) 0.0262(4) Uani 1 1 d .
C12 C 0.9160(2) 0.07896(12) 0.4167(2) 0.0277(4) Uani 1 1 d .
H12 H 0.847267 0.047176 0.381241 0.033 Uiso 1 1 calc R
C13 C 1.0337(2) 0.04910(13) 0.4803(2) 0.0302(5) Uani 1 1 d .
H13 H 1.043772 -0.002463 0.486556 0.036 Uiso 1 1 calc R
C14 C 1.1373(2) 0.09578(12) 0.53517(19) 0.0263(4) Uani 1 1 d .
C15 C 1.1183(3) 0.17223(13) 0.5307(2) 0.0295(5) Uani 1 1 d .
H15 H 1.183220 0.203746 0.571259 0.035 Uiso 1 1 calc R
C16 C 1.0013(2) 0.20151(12) 0.4650(2) 0.0306(5) Uani 1 1 d .
H16 H 0.990342 0.253095 0.460703 0.037 Uiso 1 1 calc R
C17 C 1.3668(3) 0.10486(15) 0.6404(2) 0.0372(5) Uani 1 1 d .
H17A H 1.413831 0.131557 0.579050 0.056 Uiso 1 1 calc GR
H17B H 1.436480 0.073428 0.681570 0.056 Uiso 1 1 calc GR
H17C H 1.327024 0.139819 0.694670 0.056 Uiso 1 1 calc GR
C18 C 0.8021(2) 0.37700(13) 0.1614(2) 0.0308(5) Uani 1 1 d .
C19 C 0.8887(3) 0.36546(13) 0.0655(2) 0.0341(5) Uani 1 1 d .
H19 H 0.900779 0.317105 0.037478 0.041 Uiso 1 1 calc R
C20 C 0.9584(3) 0.42441(14) 0.0096(2) 0.0328(5) Uani 1 1 d .
H20 H 1.016904 0.415554 -0.054027 0.039 Uiso 1 1 calc R
C21 C 0.9383(2) 0.49680(12) 0.0516(2) 0.0279(4) Uani 1 1 d .
C22 C 0.8525(3) 0.50850(14) 0.1477(2) 0.0330(5) Uani 1 1 d .
H22 H 0.840075 0.556697 0.176233 0.040 Uiso 1 1 calc R
C23 C 0.7854(3) 0.44924(14) 0.2015(2) 0.0326(5) Uani 1 1 d .
H23 H 0.728078 0.458127 0.265816 0.039 Uiso 1 1 calc R
C24 C 1.0806(3) 0.54892(16) -0.0988(2) 0.0409(6) Uani 1 1 d .
H24A H 1.021683 0.524872 -0.159453 0.061 Uiso 1 1 calc GR
H24B H 1.163760 0.518304 -0.078968 0.061 Uiso 1 1 calc GR
H24C H 1.112585 0.596567 -0.126789 0.061 Uiso 1 1 calc GR
O1A O 0.75004(18) 0.94618(9) 0.59456(15) 0.0327(4) Uani 1 1 d .
O2A O 0.4935(2) 0.43999(9) 0.00733(15) 0.0335(4) Uani 1 1 d .
N1A N 0.0903(2) 0.69810(11) 0.1748(2) 0.0361(5) Uani 1 1 d .
H1A H 0.058644 0.655096 0.151772 0.043 Uiso 1 1 calc R
C1A C -0.0134(2) 0.75094(12) 0.19977(18) 0.0261(4) Uani 1 1 d .
C2A C -0.1552(3) 0.73793(13) 0.1524(2) 0.0306(5) Uani 1 1 d .
H2A H -0.171966 0.696515 0.104265 0.037 Uiso 1 1 calc R
C3A C -0.2695(3) 0.78467(15) 0.1753(2) 0.0347(5) Uani 1 1 d .
H3A H -0.362044 0.774267 0.143284 0.042 Uiso 1 1 calc R
C4A C -0.2474(3) 0.84745(15) 0.2462(2) 0.0367(5) Uani 1 1 d .
H4A H -0.324215 0.879126 0.262750 0.044 Uiso 1 1 calc R
C5A C -0.1085(3) 0.86140(14) 0.2913(2) 0.0317(5) Uani 1 1 d .
H5A H -0.093457 0.903954 0.337286 0.038 Uiso 1 1 calc R
C6A C 0.0120(2) 0.81485(12) 0.27182(19) 0.0270(4) Uani 1 1 d .
C7A C 0.1487(2) 0.83761(12) 0.3313(2) 0.0275(4) Uani 1 1 d .
H7A H 0.147292 0.886113 0.360630 0.033 Uiso 1 1 calc R
C8A C 0.2763(2) 0.80226(12) 0.35202(18) 0.0259(4) Uani 1 1 d .
C9A C 0.3042(2) 0.72399(11) 0.30960(18) 0.0289(4) Uani 1 1 d .
H9AA H 0.259441 0.689141 0.362757 0.035 Uiso 1 1 calc R
H9AB H 0.408383 0.714948 0.314170 0.035 Uiso 1 1 calc R
C10A C 0.2472(2) 0.70747(11) 0.18326(18) 0.0254(4) Uani 1 1 d .
H10A H 0.273665 0.749214 0.132442 0.030 Uiso 1 1 calc R
C11A C 0.3985(2) 0.83965(12) 0.41808(19) 0.0248(4) Uani 1 1 d .
C12A C 0.4168(3) 0.91763(12) 0.4195(2) 0.0298(5) Uani 1 1 d .
H12A H 0.348693 0.947496 0.379119 0.036 Uiso 1 1 calc R
C13A C 0.5333(2) 0.95100(12) 0.4792(2) 0.0304(5) Uani 1 1 d .
H13A H 0.542838 1.002716 0.478223 0.037 Uiso 1 1 calc R
C14A C 0.6369(2) 0.90768(12) 0.54106(19) 0.0257(4) Uani 1 1 d .
C15A C 0.6205(2) 0.83046(12) 0.54382(19) 0.0263(4) Uani 1 1 d .
H15A H 0.687541 0.800806 0.585792 0.032 Uiso 1 1 calc R
C16A C 0.5023(2) 0.79837(12) 0.48280(18) 0.0260(4) Uani 1 1 d .
H16A H 0.491876 0.746718 0.485316 0.031 Uiso 1 1 calc R
C17A C 0.8641(3) 0.90318(15) 0.6499(2) 0.0360(5) Uani 1 1 d .
H17D H 0.908171 0.872256 0.591986 0.054 Uiso 1 1 calc GR
H17E H 0.824778 0.872233 0.710021 0.054 Uiso 1 1 calc GR
H17F H 0.936120 0.936086 0.684817 0.054 Uiso 1 1 calc GR
C18A C 0.3167(2) 0.63644(12) 0.13727(18) 0.0252(4) Uani 1 1 d .
C19A C 0.2889(2) 0.56677(13) 0.18667(19) 0.0286(4) Uani 1 1 d .
H19A H 0.227733 0.563327 0.249895 0.034 Uiso 1 1 calc R
C20A C 0.3513(3) 0.50275(13) 0.1427(2) 0.0297(5) Uani 1 1 d .
H20A H 0.331998 0.456631 0.176521 0.036 Uiso 1 1 calc R
C21A C 0.4428(2) 0.50721(13) 0.04812(19) 0.0273(4) Uani 1 1 d .
C22A C 0.4756(3) 0.57623(14) 0.0002(2) 0.0313(5) Uani 1 1 d .
H22A H 0.539492 0.579917 -0.061161 0.038 Uiso 1 1 calc R
C23A C 0.4110(3) 0.63991(13) 0.04576(19) 0.0302(5) Uani 1 1 d .
H23A H 0.432276 0.686213 0.013434 0.036 Uiso 1 1 calc R
C24A C 0.5756(3) 0.44237(16) -0.0967(2) 0.0391(6) Uani 1 1 d .
H24D H 0.518509 0.465533 -0.159352 0.059 Uiso 1 1 calc GR
H24E H 0.600514 0.392447 -0.119416 0.059 Uiso 1 1 calc GR
H24F H 0.662986 0.470720 -0.081543 0.059 Uiso 1 1 calc GR

loop_
_atom_site_aniso_label
_atom_site_aniso_U_11
_atom_site_aniso_U_22
_atom_site_aniso_U_33
_atom_site_aniso_U_23
_atom_site_aniso_U_13
_atom_site_aniso_U_12
O1 0.0319(8) 0.0302(9) 0.0417(9) 0.0064(7) -0.0092(7) -0.0001(7)
O2 0.0420(9) 0.0277(8) 0.0367(8) 0.0042(7) 0.0022(7) -0.0086(7)
N1 0.0277(9) 0.0296(9) 0.0362(10) 0.0087(8) -0.0028(7) -0.0040(8)
C1 0.0251(10) 0.0281(10) 0.0258(9) -0.0050(9) 0.0039(8) -0.0017(8)
C2 0.0266(11) 0.0359(12) 0.0282(10) -0.0012(9) 0.0011(8) 0.0034(9)
C3 0.0237(11) 0.0529(15) 0.0301(11) -0.0029(11) 0.0001(8) -0.0014(11)
C4 0.0270(12) 0.0476(14) 0.0326(11) -0.0016(11) 0.0049(9) -0.0104(11)
C5 0.0298(11) 0.0351(12) 0.0297(11) -0.0004(9) 0.0071(9) -0.0049(10)
C6 0.0230(10) 0.0245(10) 0.0255(9) -0.0046(8) 0.0027(8) -0.0008(8)
C7 0.0303(11) 0.0223(10) 0.0266(10) -0.0002(8) 0.0031(8) 0.0001(8)
C8 0.0252(10) 0.0284(11) 0.0352(11) 0.0050(9) 0.0015(8) 0.0017(8)
C9 0.0301(11) 0.0394(12) 0.0457(13) 0.0120(11) 0.0044(9) 0.0012(9)
C10 0.0296(11) 0.0292(11) 0.0347(11) 0.0031(9) -0.0005(8) -0.0053(9)
C11 0.0250(10) 0.0249(10) 0.0290(10) 0.0017(8) 0.0058(8) -0.0003(8)
C12 0.0265(11) 0.0235(10) 0.0330(10) 0.0001(9) 0.0012(8) -0.0018(8)
C13 0.0320(12) 0.0218(10) 0.0368(12) 0.0035(9) 0.0001(9) -0.0014(9)
C14 0.0252(11) 0.0286(11) 0.0253(10) 0.0047(8) 0.0034(8) 0.0010(8)
C15 0.0301(11) 0.0275(11) 0.0309(11) -0.0033(9) 0.0015(9) -0.0036(9)
C16 0.0297(11) 0.0223(10) 0.0397(12) 0.0019(9) 0.0020(9) -0.0008(9)
C17 0.0302(12) 0.0423(14) 0.0385(13) 0.0011(10) -0.0052(10) -0.0012(10)
C18 0.0253(10) 0.0317(12) 0.0349(11) 0.0083(9) -0.0044(8) -0.0036(9)
C19 0.0431(13) 0.0230(11) 0.0360(12) 0.0007(9) 0.0000(9) -0.0027(9)
C20 0.0369(13) 0.0315(12) 0.0301(11) 0.0000(9) 0.0040(9) -0.0016(9)
C21 0.0276(10) 0.0259(11) 0.0298(11) 0.0050(9) -0.0054(8) -0.0044(9)
C22 0.0368(12) 0.0256(11) 0.0368(12) 0.0009(9) 0.0037(9) -0.0012(9)
C23 0.0298(11) 0.0324(12) 0.0357(11) 0.0021(10) 0.0043(9) 0.0023(9)
C24 0.0450(15) 0.0410(14) 0.0369(12) 0.0107(10) 0.0042(11) -0.0084(11)
O1A 0.0308(8) 0.0265(8) 0.0405(9) -0.0037(7) -0.0042(7) -0.0031(7)
O2A 0.0384(9) 0.0288(8) 0.0334(8) -0.0033(7) 0.0036(7) 0.0087(7)
N1A 0.0263(9) 0.0287(10) 0.0529(12) -0.0137(9) -0.0047(8) 0.0008(8)
C1A 0.0260(10) 0.0246(10) 0.0276(10) 0.0035(9) 0.0013(8) 0.0001(8)
C2A 0.0305(12) 0.0316(12) 0.0295(10) 0.0011(9) -0.0018(9) -0.0015(9)
C3A 0.0259(11) 0.0452(14) 0.0327(11) 0.0027(10) -0.0028(9) 0.0025(10)
C4A 0.0285(12) 0.0444(14) 0.0371(12) -0.0013(10) 0.0010(9) 0.0117(10)
C5A 0.0336(12) 0.0298(11) 0.0317(11) -0.0024(9) -0.0003(9) 0.0065(9)
C6A 0.0276(11) 0.0254(11) 0.0279(10) 0.0021(8) 0.0020(8) 0.0010(9)
C7A 0.0290(11) 0.0218(10) 0.0317(11) -0.0033(9) 0.0022(8) -0.0001(8)
C8A 0.0292(10) 0.0218(9) 0.0270(10) -0.0014(8) 0.0027(8) -0.0007(8)
C9A 0.0327(10) 0.0232(10) 0.0302(10) -0.0010(8) -0.0055(8) 0.0028(8)
C10A 0.0255(10) 0.0228(10) 0.0277(10) 0.0023(8) 0.0008(8) 0.0003(8)
C11A 0.0257(10) 0.0228(10) 0.0261(10) -0.0024(8) 0.0036(8) -0.0012(8)
C12A 0.0287(11) 0.0243(11) 0.0362(11) 0.0008(9) -0.0007(9) 0.0038(9)
C13A 0.0320(12) 0.0195(10) 0.0399(12) -0.0002(9) 0.0020(9) -0.0015(9)
C14A 0.0273(11) 0.0246(11) 0.0254(10) -0.0033(8) 0.0027(8) -0.0016(8)
C15A 0.0279(11) 0.0243(10) 0.0267(10) 0.0013(8) 0.0021(8) 0.0020(8)
C16A 0.0317(11) 0.0194(10) 0.0270(10) 0.0011(8) 0.0030(8) -0.0028(8)
C17A 0.0316(12) 0.0362(13) 0.0397(13) -0.0030(10) -0.0052(10) 0.0007(10)
C18A 0.0243(10) 0.0249(10) 0.0263(10) -0.0005(8) -0.0012(8) -0.0001(8)
C19A 0.0312(11) 0.0274(11) 0.0277(10) 0.0007(9) 0.0062(8) -0.0003(9)
C20A 0.0344(11) 0.0249(10) 0.0297(11) 0.0032(9) 0.0016(9) -0.0008(9)
C21A 0.0263(10) 0.0265(10) 0.0287(10) -0.0013(9) -0.0023(8) 0.0043(9)
C22A 0.0306(12) 0.0332(12) 0.0304(10) 0.0020(10) 0.0073(9) 0.0010(9)
C23A 0.0342(11) 0.0264(11) 0.0302(11) 0.0047(9) 0.0028(9) -0.0008(9)
C24A 0.0370(13) 0.0445(14) 0.0361(12) -0.0106(11) 0.0053(10) 0.0069(11)

loop_
_atom_type_symbol
_atom_type_description
_atom_type_scat_dispersion_real
_atom_type_scat_dispersion_imag
_atom_type_scat_source
C C 0.0181 0.0091 'International Tables Vol C Tables 4.2.6.8 and 6.1.1.4'
H H 0.0000 0.0000 'International Tables Vol C Tables 4.2.6.8 and 6.1.1.4'
N N 0.0311 0.0180 'International Tables Vol C Tables 4.2.6.8 and 6.1.1.4'
O O 0.0492 0.0322 'International Tables Vol C Tables 4.2.6.8 and 6.1.1.4'

loop_
_geom_angle_atom_site_label_1
_geom_angle_atom_site_label_2
_geom_angle_atom_site_label_3
_geom_angle
C14 O1 C17 117.97(19)
C21 O2 C24 117.03(19)
C1 N1 C10 125.37(19)
N1 C1 C2 116.1(2)
N1 C1 C6 125.3(2)
C2 C1 C6 118.6(2)
C3 C2 C1 122.4(2)
C2 C3 C4 119.5(2)
C5 C4 C3 118.8(2)
C4 C5 C6 123.4(2)
C1 C6 C7 127.72(19)
C5 C6 C1 117.2(2)
C5 C6 C7 115.0(2)
C8 C7 C6 132.0(2)
C7 C8 C9 123.7(2)
C7 C8 C11 120.6(2)
C11 C8 C9 115.60(19)
C10 C9 C8 116.20(19)
N1 C10 C9 113.44(19)
N1 C10 C18 107.97(18)
C9 C10 C18 110.59(18)
C12 C11 C8 121.8(2)
C12 C11 C16 117.4(2)
C16 C11 C8 120.7(2)
C13 C12 C11 120.9(2)
C12 C13 C14 120.4(2)
O1 C14 C13 115.4(2)
O1 C14 C15 125.0(2)
C15 C14 C13 119.6(2)
C14 C15 C16 119.3(2)
C15 C16 C11 122.1(2)
C19 C18 C10 123.0(2)
C23 C18 C10 118.9(2)
C23 C18 C19 118.1(2)
C18 C19 C20 121.9(2)
C21 C20 C19 118.5(2)
O2 C21 C20 124.2(2)
O2 C21 C22 116.1(2)
C22 C21 C20 119.7(2)
C23 C22 C21 120.6(2)
C22 C23 C18 121.1(2)
C14A O1A C17A 117.10(18)
C21A O2A C24A 116.67(19)
C1A N1A C10A 126.85(19)
N1A C1A C2A 116.4(2)
N1A C1A C6A 124.8(2)
C2A C1A C6A 118.7(2)
C3A C2A C1A 122.0(2)
C2A C3A C4A 120.3(2)
C5A C4A C3A 118.2(2)
C4A C5A C6A 123.8(2)
C1A C6A C7A 127.5(2)
C5A C6A C1A 117.0(2)
C5A C6A C7A 115.4(2)
C8A C7A C6A 132.7(2)
C7A C8A C9A 122.7(2)
C7A C8A C11A 120.9(2)
C11A C8A C9A 116.44(18)
C8A C9A C10A 114.89(17)
N1A C10A C9A 112.73(18)
N1A C10A C18A 108.03(17)
C18A C10A C9A 110.35(16)
C12A C11A C8A 122.8(2)
C16A C11A C8A 121.02(19)
C16A C11A C12A 116.2(2)
C13A C12A C11A 121.7(2)
C12A C13A C14A 120.4(2)
O1A C14A C13A 115.74(19)
O1A C14A C15A 124.8(2)
C15A C14A C13A 119.4(2)
C16A C15A C14A 118.9(2)
C15A C16A C11A 123.3(2)
C19A C18A C10A 121.54(18)
C23A C18A C10A 120.26(19)
C23A C18A C19A 118.2(2)
C20A C19A C18A 120.77(19)
C19A C20A C21A 120.1(2)
O2A C21A C20A 115.6(2)
O2A C21A C22A 124.4(2)
C22A C21A C20A 120.0(2)
C21A C22A C23A 118.8(2)
C18A C23A C22A 122.1(2)

loop_
_geom_bond_atom_site_label_1
_geom_bond_atom_site_label_2
_geom_bond_distance
O1 C14 1.368(3)
O1 C17 1.418(3)
O2 C21 1.369(3)
O2 C24 1.421(3)
N1 C1 1.387(3)
N1 C10 1.447(3)
C1 C2 1.407(3)
C1 C6 1.415(3)
C2 C3 1.379(3)
C3 C4 1.391(4)
C4 C5 1.376(3)
C5 C6 1.411(3)
C6 C7 1.470(3)
C7 C8 1.333(3)
C8 C9 1.514(3)
C8 C11 1.492(3)
C9 C10 1.507(3)
C10 C18 1.522(3)
C11 C12 1.391(3)
C11 C16 1.401(3)
C12 C13 1.383(3)
C13 C14 1.394(3)
C14 C15 1.380(3)
C15 C16 1.386(3)
C18 C19 1.388(3)
C18 C23 1.381(3)
C19 C20 1.398(3)
C20 C21 1.395(3)
C21 C22 1.385(3)
C22 C23 1.381(3)
O1A C14A 1.369(3)
O1A C17A 1.426(3)
O2A C21A 1.377(3)
O2A C24A 1.425(3)
N1A C1A 1.380(3)
N1A C10A 1.450(3)
C1A C2A 1.409(3)
C1A C6A 1.420(3)
C2A C3A 1.376(3)
C3A C4A 1.392(4)
C4A C5A 1.379(3)
C5A C6A 1.410(3)
C6A C7A 1.461(3)
C7A C8A 1.345(3)
C8A C9A 1.507(3)
C8A C11A 1.485(3)
C9A C10A 1.534(3)
C10A C18A 1.524(3)
C11A C12A 1.406(3)
C11A C16A 1.392(3)
C12A C13A 1.380(3)
C13A C14A 1.395(3)
C14A C15A 1.391(3)
C15A C16A 1.389(3)
C18A C19A 1.395(3)
C18A C23A 1.379(3)
C19A C20A 1.383(3)
C20A C21A 1.391(3)
C21A C22A 1.387(3)
C22A C23A 1.393(3)

loop_
_geom_torsion_atom_site_label_1
_geom_torsion_atom_site_label_2
_geom_torsion_atom_site_label_3
_geom_torsion_atom_site_label_4
_geom_torsion
O1 C14 C15 C16 175.3(2)
O2 C21 C22 C23 178.6(2)
N1 C1 C2 C3 177.0(2)
N1 C1 C6 C5 -177.6(2)
N1 C1 C6 C7 3.2(3)
N1 C10 C18 C19 -81.3(3)
N1 C10 C18 C23 99.2(2)
C1 N1 C10 C9 65.2(3)
C1 N1 C10 C18 -171.8(2)
C1 C2 C3 C4 0.7(4)
C1 C6 C7 C8 -6.4(4)
C2 C1 C6 C5 -0.9(3)
C2 C1 C6 C7 179.8(2)
C2 C3 C4 C5 -0.6(4)
C3 C4 C5 C6 -0.3(4)
C4 C5 C6 C1 1.1(3)
C4 C5 C6 C7 -179.6(2)
C5 C6 C7 C8 174.4(2)
C6 C1 C2 C3 0.1(3)
C6 C7 C8 C9 -4.2(4)
C6 C7 C8 C11 179.8(2)
C7 C8 C9 C10 42.2(4)
C7 C8 C11 C12 46.6(3)
C7 C8 C11 C16 -135.3(2)
C8 C9 C10 N1 -72.9(3)
C8 C9 C10 C18 165.7(2)
C8 C11 C12 C13 174.91(19)
C8 C11 C16 C15 -176.0(2)
C9 C8 C11 C12 -129.7(2)
C9 C8 C11 C16 48.4(3)
C9 C10 C18 C19 43.4(3)
C9 C10 C18 C23 -136.2(2)
C10 N1 C1 C2 155.9(2)
C10 N1 C1 C6 -27.3(3)
C10 C18 C19 C20 -179.5(2)
C10 C18 C23 C22 179.8(2)
C11 C8 C9 C10 -141.6(2)
C11 C12 C13 C14 0.6(3)
C12 C11 C16 C15 2.1(3)
C12 C13 C14 O1 -176.4(2)
C12 C13 C14 C15 3.2(3)
C13 C14 C15 C16 -4.2(3)
C14 C15 C16 C11 1.6(3)
C16 C11 C12 C13 -3.2(3)
C17 O1 C14 C13 175.9(2)
C17 O1 C14 C15 -3.7(3)
C18 C19 C20 C21 -0.7(4)
C19 C18 C23 C22 0.2(4)
C19 C20 C21 O2 -178.3(2)
C19 C20 C21 C22 1.0(4)
C20 C21 C22 C23 -0.8(4)
C21 C22 C23 C18 0.1(4)
C23 C18 C19 C20 0.1(4)
C24 O2 C21 C20 1.9(3)
C24 O2 C21 C22 -177.4(2)
O1A C14A C15A C16A -178.20(19)
O2A C21A C22A C23A 176.7(2)
N1A C1A C2A C3A 177.0(2)
N1A C1A C6A C5A -177.6(2)
N1A C1A C6A C7A 0.7(4)
N1A C10A C18A C19A -57.5(3)
N1A C10A C18A C23A 123.4(2)
C1A N1A C10A C9A 62.4(3)
C1A N1A C10A C18A -175.4(2)
C1A C2A C3A C4A 0.6(4)
C1A C6A C7A C8A -12.5(4)
C2A C1A C6A C5A 0.1(3)
C2A C1A C6A C7A 178.5(2)
C2A C3A C4A C5A 0.5(4)
C3A C4A C5A C6A -1.4(4)
C4A C5A C6A C1A 1.0(3)
C4A C5A C6A C7A -177.5(2)
C5A C6A C7A C8A 165.9(2)
C6A C1A C2A C3A -0.9(3)
C6A C7A C8A C9A 1.6(4)
C6A C7A C8A C11A -178.9(2)
C7A C8A C9A C10A 42.5(3)
C7A C8A C11A C12A -27.6(3)
C7A C8A C11A C16A 152.4(2)
C8A C9A C10A N1A -75.1(2)
C8A C9A C10A C18A 164.03(18)
C8A C11A C12A C13A -178.4(2)
C8A C11A C16A C15A 178.44(19)
C9A C8A C11A C12A 151.9(2)
C9A C8A C11A C16A -28.1(3)
C9A C10A C18A C19A 66.1(3)
C9A C10A C18A C23A -113.0(2)
C10A N1A C1A C2A 161.4(2)
C10A N1A C1A C6A -20.8(4)
C10A C18A C19A C20A 179.1(2)
C10A C18A C23A C22A -179.3(2)
C11A C8A C9A C10A -137.03(19)
C11A C12A C13A C14A -0.3(4)
C12A C11A C16A C15A -1.6(3)
C12A C13A C14A O1A 178.3(2)
C12A C13A C14A C15A -1.1(3)
C13A C14A C15A C16A 1.2(3)
C14A C15A C16A C11A 0.2(3)
C16A C11A C12A C13A 1.6(3)
C17A O1A C14A C13A -174.8(2)
C17A O1A C14A C15A 4.6(3)
C18A C19A C20A C21A -0.1(3)
C19A C18A C23A C22A 1.6(3)
C19A C20A C21A O2A -176.9(2)
C19A C20A C21A C22A 2.2(3)
C20A C21A C22A C23A -2.4(3)
C21A C22A C23A C18A 0.5(4)
C23A C18A C19A C20A -1.8(3)
C24A O2A C21A C20A 174.0(2)
C24A O2A C21A C22A -5.1(3)
